data_1549281
loop_
_publ_author_name
'Mokar, Bhanudas Dattatray'
'Jadhav, Prakash D.'
'Pandit, Y. B.'
'Liu, Rai-Shung'

_publ_section_title
;
 Gold-catalyzed (4 + 2)-annulations between \a-alkyl alkenylgold carbenes
 and benzisoxazoles with reactive alkyl groups.
;
_journal_issue 19
_journal_name_full 'Chemical science'
_journal_page_first 4488
_journal_page_last 4492
_journal_paper_doi 10.1039/c8sc00986d
_journal_volume 9
_journal_year 2018
_chemical_formula_sum 'C22 H21 N O5'
_chemical_formula_weight 379.40
_space_group_crystal_system monoclinic
_space_group_IT_number 14
_space_group_name_Hall '-P 2ybc'
_space_group_name_H-M_alt 'P 1 21/c 1'
_symmetry_space_group_name_Hall '-P 2ybc'
_symmetry_space_group_name_H-M 'P 1 21/c 1'
_atom_sites_solution_hydrogens geom
_audit_creation_method SHELXL-2014/6
_audit_update_record
;
2018-01-24 deposited with the CCDC.
2018-04-23 downloaded from the CCDC.
;
_cell_angle_alpha 90
_cell_angle_beta 107.518(3)
_cell_angle_gamma 90
_cell_formula_units_Z 4
_cell_length_a 11.8837(10)
_cell_length_b 10.0611(7)
_cell_length_c 19.6889(16)
_cell_measurement_reflns_used 5404
_cell_measurement_temperature 100(2)
_cell_measurement_theta_max 26.3697
_cell_measurement_theta_min 2.2966
_cell_volume 2244.9(3)
_computing_cell_refinement 'SAINT V8.34A (Bruker AXS Inc., 2013)'
_computing_data_collection 'Bruker APEX2'
_computing_data_reduction 'SAINT V8.34A (Bruker AXS Inc., 2013)'
_computing_molecular_graphics 'Bruker SHELXTL'
_computing_publication_material 'Bruker SHELXTL'
_computing_structure_refinement 'SHELXL-2014/6 (Sheldrick, 2014)'
_diffrn_ambient_temperature 100(2)
_diffrn_detector_area_resol_mean 8.3333
_diffrn_measured_fraction_theta_full 1.000
_diffrn_measured_fraction_theta_max 0.999
_diffrn_measurement_device_type 'Bruker APEX-II CCD'
_diffrn_measurement_method '\f and \w scans'
_diffrn_radiation_type MoK\a
_diffrn_radiation_wavelength 0.71073
_diffrn_reflns_av_R_equivalents 0.0304
_diffrn_reflns_av_unetI/netI 0.0288
_diffrn_reflns_Laue_measured_fraction_full 1.000
_diffrn_reflns_Laue_measured_fraction_max 0.999
_diffrn_reflns_limit_h_max 14
_diffrn_reflns_limit_h_min -14
_diffrn_reflns_limit_k_max 12
_diffrn_reflns_limit_k_min -12
_diffrn_reflns_limit_l_max 24
_diffrn_reflns_limit_l_min -22
_diffrn_reflns_number 19526
_diffrn_reflns_point_group_measured_fraction_full 1.000
_diffrn_reflns_point_group_measured_fraction_max 0.999
_diffrn_reflns_theta_full 25.242
_diffrn_reflns_theta_max 26.414
_diffrn_reflns_theta_min 2.169
_exptl_absorpt_coefficient_mu 0.080
_exptl_absorpt_correction_T_max 0.9485
_exptl_absorpt_correction_T_min 0.8566
_exptl_absorpt_correction_type multi-scan
_exptl_absorpt_process_details 'SADABS V2014/4 (Bruker AXS Inc.)'
_exptl_crystal_colour Colorless
_exptl_crystal_density_diffrn 1.123
_exptl_crystal_density_meas ?
_exptl_crystal_density_method 'not measured'
_exptl_crystal_description Lump
_exptl_crystal_F_000 800
_exptl_crystal_size_max 0.20
_exptl_crystal_size_mid 0.15
_exptl_crystal_size_min 0.15
_refine_diff_density_max 0.409
_refine_diff_density_min -0.392
_refine_diff_density_rms 0.049
_refine_ls_extinction_method none
_refine_ls_goodness_of_fit_ref 1.064
_refine_ls_hydrogen_treatment constr
_refine_ls_matrix_type full
_refine_ls_number_parameters 256
_refine_ls_number_reflns 4606
_refine_ls_number_restraints 0
_refine_ls_restrained_S_all 1.064
_refine_ls_R_factor_all 0.0637
_refine_ls_R_factor_gt 0.0513
_refine_ls_shift/su_max 0.000
_refine_ls_shift/su_mean 0.000
_refine_ls_structure_factor_coef Fsqd
_refine_ls_weighting_details 'w=1/[\s^2^(Fo^2^)+(0.0369P)^2^+2.4635P] where P=(Fo^2^+2Fc^2^)/3'
_refine_ls_weighting_scheme calc
_refine_ls_wR_factor_gt 0.1177
_refine_ls_wR_factor_ref 0.1254
_reflns_Friedel_coverage 0.000
_reflns_number_gt 3773
_reflns_number_total 4606
_reflns_threshold_expression 'I > 2\s(I)'
_cod_data_source_file c8sc00986d2.cif
_cod_data_source_block 180108lt_0m_a_sq
_cod_depositor_comments
;
The following automatic conversions were performed:

'_exptl_crystal_density_meas' value 'not measured' was changed to '?'
- the value is perceived as not measured.

Automatic conversion script
Id: cif_fix_values 4973 2017-02-22 13:04:09Z antanas 

 Adding full bibliography for 1549278--1549281.cif.
;
_cod_database_code 1549281
_shelx_space_group_comment
;
The symmetry employed for this shelxl refinement is uniquely defined
by the following loop, which should always be used as a source of
symmetry information in preference to the above space-group names.
They are only intended as comments.
;
_shelxl_version_number 2014/6

loop_
_space_group_symop_operation_xyz
'x, y, z'
'-x, y+1/2, -z+1/2'
'-x, -y, -z'
'x, -y-1/2, z-1/2'

loop_
_atom_site_label
_atom_site_type_symbol
_atom_site_fract_x
_atom_site_fract_y
_atom_site_fract_z
_atom_site_U_iso_or_equiv
_atom_site_adp_type
_atom_site_occupancy
_atom_site_site_symmetry_order
_atom_site_calc_flag
_atom_site_refinement_flags_posn
_atom_site_refinement_flags_adp
C1 C 0.61448(19) 0.41058(19) 0.24943(10) 0.0240(4) Uani 1 1 d . .
H1 H 0.6262 0.3228 0.2744 0.029 Uiso 1 1 calc R U
C2 C 0.48773(19) 0.42997(18) 0.20845(11) 0.0238(4) Uani 1 1 d . .
C3 C 0.3971(2) 0.3633(2) 0.22468(12) 0.0311(5) Uani 1 1 d . .
H3 H 0.4148 0.3003 0.2624 0.037 Uiso 1 1 calc R U
C4 C 0.2811(2) 0.3881(2) 0.18625(14) 0.0376(6) Uani 1 1 d . .
H4 H 0.2193 0.3411 0.1971 0.045 Uiso 1 1 calc R U
C5 C 0.2547(2) 0.4810(2) 0.13219(14) 0.0357(5) Uani 1 1 d . .
H5 H 0.1747 0.4982 0.1062 0.043 Uiso 1 1 calc R U
C6 C 0.34452(19) 0.5496(2) 0.11546(12) 0.0296(5) Uani 1 1 d . .
H6 H 0.3261 0.6142 0.0786 0.035 Uiso 1 1 calc R U
C7 C 0.46075(18) 0.52297(19) 0.15299(11) 0.0233(4) Uani 1 1 d . .
C8 C 0.65542(17) 0.54660(18) 0.15517(10) 0.0197(4) Uani 1 1 d . .
C9 C 0.75014(17) 0.62092(19) 0.13241(11) 0.0241(4) Uani 1 1 d . .
C10 C 0.89514(18) 0.5245(2) 0.21522(12) 0.0274(5) Uani 1 1 d . .
C11 C 0.82575(18) 0.4230(2) 0.24284(11) 0.0288(5) Uani 1 1 d . .
H11A H 0.8339 0.4429 0.2933 0.035 Uiso 1 1 calc R U
H11B H 0.8597 0.3337 0.2408 0.035 Uiso 1 1 calc R U
C12 C 0.69236(17) 0.42066(18) 0.19980(10) 0.0206(4) Uani 1 1 d . .
C13 C 1.0256(2) 0.5001(3) 0.23681(16) 0.0467(7) Uani 1 1 d . .
H13A H 1.0411 0.4139 0.2183 0.070 Uiso 1 1 calc R U
H13B H 1.0571 0.5000 0.2889 0.070 Uiso 1 1 calc R U
H13C H 1.0639 0.5706 0.2174 0.070 Uiso 1 1 calc R U
C14 C 0.7102(2) 0.6802(2) 0.05913(13) 0.0354(5) Uani 1 1 d . .
H14A H 0.7760 0.7279 0.0499 0.053 Uiso 1 1 calc R U
H14B H 0.6451 0.7422 0.0557 0.053 Uiso 1 1 calc R U
H14C H 0.6834 0.6093 0.0239 0.053 Uiso 1 1 calc R U
C15 C 0.66516(16) 0.29804(18) 0.15052(10) 0.0193(4) Uani 1 1 d . .
C16 C 0.68655(18) 0.17135(19) 0.18059(11) 0.0243(4) Uani 1 1 d . .
H16 H 0.7152 0.1625 0.2309 0.029 Uiso 1 1 calc R U
C17 C 0.66679(19) 0.0586(2) 0.13855(12) 0.0283(5) Uani 1 1 d . .
H17 H 0.6822 -0.0266 0.1601 0.034 Uiso 1 1 calc R U
C18 C 0.62467(18) 0.0697(2) 0.06541(12) 0.0276(5) Uani 1 1 d . .
H18 H 0.6120 -0.0078 0.0365 0.033 Uiso 1 1 calc R U
C19 C 0.60083(18) 0.1944(2) 0.03413(11) 0.0251(4) Uani 1 1 d . .
H19 H 0.5710 0.2025 -0.0162 0.030 Uiso 1 1 calc R U
C20 C 0.62084(17) 0.30744(19) 0.07681(10) 0.0213(4) Uani 1 1 d . .
H20 H 0.6039 0.3925 0.0552 0.026 Uiso 1 1 calc R U
C21 C 0.6796(2) 0.4882(2) 0.36974(12) 0.0361(6) Uani 1 1 d . .
C22 C 0.7020(3) 0.6092(2) 0.41568(12) 0.0430(6) Uani 1 1 d . .
H22A H 0.7355 0.5829 0.4657 0.065 Uiso 1 1 calc R U
H22B H 0.6277 0.6567 0.4095 0.065 Uiso 1 1 calc R U
H22C H 0.7577 0.6674 0.4020 0.065 Uiso 1 1 calc R U
N1 N 0.55089(14) 0.59267(15) 0.13373(9) 0.0219(3) Uani 1 1 d . .
O1 O 0.64679(15) 0.51925(13) 0.30093(7) 0.0304(3) Uani 1 1 d . .
O2 O 0.6915(3) 0.37604(18) 0.39091(9) 0.0763(8) Uani 1 1 d . .
O3 O 0.79630(13) 0.72587(14) 0.18179(9) 0.0335(4) Uani 1 1 d . .
O4 O 0.87473(16) 0.65507(15) 0.24190(9) 0.0442(4) Uani 1 1 d . .
O5 O 0.84825(13) 0.53721(14) 0.14037(8) 0.0278(3) Uani 1 1 d . .

loop_
_atom_site_aniso_label
_atom_site_aniso_U_11
_atom_site_aniso_U_22
_atom_site_aniso_U_33
_atom_site_aniso_U_23
_atom_site_aniso_U_13
_atom_site_aniso_U_12
C1 0.0405(12) 0.0154(9) 0.0180(9) -0.0028(7) 0.0117(9) -0.0050(8)
C2 0.0355(11) 0.0168(9) 0.0257(10) -0.0059(8) 0.0191(9) -0.0028(8)
C3 0.0447(13) 0.0224(10) 0.0358(12) -0.0058(9) 0.0266(11) -0.0059(9)
C4 0.0419(14) 0.0278(11) 0.0562(15) -0.0132(11) 0.0346(12) -0.0122(10)
C5 0.0261(11) 0.0330(12) 0.0524(15) -0.0114(11) 0.0184(11) -0.0031(9)
C6 0.0298(11) 0.0241(10) 0.0387(12) -0.0054(9) 0.0162(10) 0.0013(9)
C7 0.0271(10) 0.0182(9) 0.0285(10) -0.0058(8) 0.0144(9) -0.0027(8)
C8 0.0265(10) 0.0158(9) 0.0181(9) -0.0017(7) 0.0087(8) -0.0014(7)
C9 0.0236(10) 0.0168(9) 0.0331(11) 0.0018(8) 0.0104(9) 0.0005(8)
C10 0.0254(11) 0.0222(10) 0.0329(11) -0.0035(9) 0.0059(9) 0.0014(8)
C11 0.0283(11) 0.0295(11) 0.0237(10) -0.0001(9) 0.0002(9) -0.0020(9)
C12 0.0255(10) 0.0171(9) 0.0179(9) -0.0002(7) 0.0047(8) -0.0011(7)
C13 0.0247(12) 0.0505(15) 0.0619(18) 0.0069(13) 0.0084(12) 0.0083(11)
C14 0.0321(12) 0.0368(12) 0.0410(13) 0.0172(10) 0.0166(10) 0.0011(10)
C15 0.0192(9) 0.0193(9) 0.0203(9) -0.0004(7) 0.0074(8) 0.0011(7)
C16 0.0301(11) 0.0223(10) 0.0205(10) 0.0023(8) 0.0075(8) 0.0039(8)
C17 0.0350(12) 0.0179(9) 0.0342(12) 0.0031(8) 0.0137(10) 0.0041(8)
C18 0.0300(11) 0.0211(10) 0.0339(12) -0.0070(9) 0.0131(9) -0.0010(8)
C19 0.0262(10) 0.0284(10) 0.0208(10) -0.0026(8) 0.0073(8) -0.0020(8)
C20 0.0236(10) 0.0195(9) 0.0213(10) 0.0027(8) 0.0078(8) 0.0005(8)
C21 0.0602(16) 0.0313(12) 0.0219(11) -0.0040(9) 0.0199(11) -0.0170(11)
C22 0.0721(18) 0.0361(13) 0.0258(12) -0.0118(10) 0.0223(12) -0.0193(12)
N1 0.0260(9) 0.0174(8) 0.0248(9) -0.0007(7) 0.0115(7) -0.0015(7)
O1 0.0531(10) 0.0199(7) 0.0188(7) -0.0044(6) 0.0116(7) -0.0054(7)
O2 0.166(3) 0.0346(10) 0.0240(9) -0.0009(8) 0.0220(12) -0.0334(13)
O3 0.0272(8) 0.0185(7) 0.0505(10) -0.0020(7) 0.0054(7) 0.0004(6)
O4 0.0481(10) 0.0236(8) 0.0460(10) -0.0070(7) -0.0085(8) 0.0049(7)
O5 0.0281(8) 0.0240(7) 0.0348(8) 0.0027(6) 0.0146(7) 0.0039(6)

loop_
_atom_type_symbol
_atom_type_description
_atom_type_scat_dispersion_real
_atom_type_scat_dispersion_imag
_atom_type_scat_source
C C 0.0033 0.0016 'International Tables Vol C Tables 4.2.6.8 and 6.1.1.4'
H H 0.0000 0.0000 'International Tables Vol C Tables 4.2.6.8 and 6.1.1.4'
N N 0.0061 0.0033 'International Tables Vol C Tables 4.2.6.8 and 6.1.1.4'
O O 0.0106 0.0060 'International Tables Vol C Tables 4.2.6.8 and 6.1.1.4'

loop_
_geom_angle_atom_site_label_1
_geom_angle_atom_site_label_2
_geom_angle_atom_site_label_3
_geom_angle
O1 C1 C2 106.80(16)
O1 C1 C12 107.99(15)
C2 C1 C12 110.51(16)
O1 C1 H1 110.5
C2 C1 H1 110.5
C12 C1 H1 110.5
C3 C2 C7 119.5(2)
C3 C2 C1 122.72(19)
C7 C2 C1 117.78(17)
C4 C3 C2 120.2(2)
C4 C3 H3 119.9
C2 C3 H3 119.9
C5 C4 C3 120.2(2)
C5 C4 H4 119.9
C3 C4 H4 119.9
C4 C5 C6 120.4(2)
C4 C5 H5 119.8
C6 C5 H5 119.8
C7 C6 C5 119.4(2)
C7 C6 H6 120.3
C5 C6 H6 120.3
C6 C7 C2 120.26(19)
C6 C7 N1 118.22(18)
C2 C7 N1 121.52(18)
N1 C8 C9 117.16(17)
N1 C8 C12 125.10(17)
C9 C8 C12 117.71(16)
O5 C9 O3 103.35(15)
O5 C9 C14 110.88(17)
O3 C9 C14 107.83(17)
O5 C9 C8 109.47(15)
O3 C9 C8 109.17(16)
C14 C9 C8 115.42(17)
O5 C10 O4 103.71(16)
O5 C10 C13 111.06(19)
O4 C10 C13 108.32(19)
O5 C10 C11 110.41(17)
O4 C10 C11 108.07(18)
C13 C10 C11 114.62(19)
C10 C11 C12 112.98(17)
C10 C11 H11A 109.0
C12 C11 H11A 109.0
C10 C11 H11B 109.0
C12 C11 H11B 109.0
H11A C11 H11B 107.8
C8 C12 C1 107.23(16)
C8 C12 C15 109.37(15)
C1 C12 C15 107.14(15)
C8 C12 C11 111.69(16)
C1 C12 C11 111.35(16)
C15 C12 C11 109.92(16)
C10 C13 H13A 109.5
C10 C13 H13B 109.5
H13A C13 H13B 109.5
C10 C13 H13C 109.5
H13A C13 H13C 109.5
H13B C13 H13C 109.5
C9 C14 H14A 109.5
C9 C14 H14B 109.5
H14A C14 H14B 109.5
C9 C14 H14C 109.5
H14A C14 H14C 109.5
H14B C14 H14C 109.5
C20 C15 C16 117.92(17)
C20 C15 C12 122.96(17)
C16 C15 C12 119.11(17)
C17 C16 C15 121.25(18)
C17 C16 H16 119.4
C15 C16 H16 119.4
C18 C17 C16 120.15(19)
C18 C17 H17 119.9
C16 C17 H17 119.9
C17 C18 C19 119.80(19)
C17 C18 H18 120.1
C19 C18 H18 120.1
C18 C19 C20 119.72(18)
C18 C19 H19 120.1
C20 C19 H19 120.1
C15 C20 C19 121.14(18)
C15 C20 H20 119.4
C19 C20 H20 119.4
O2 C21 O1 123.0(2)
O2 C21 C22 125.3(2)
O1 C21 C22 111.72(19)
C21 C22 H22A 109.5
C21 C22 H22B 109.5
H22A C22 H22B 109.5
C21 C22 H22C 109.5
H22A C22 H22C 109.5
H22B C22 H22C 109.5
C8 N1 C7 118.01(16)
C21 O1 C1 117.81(16)
C9 O3 O4 102.28(13)
O3 O4 C10 106.44(15)
C9 O5 C10 102.88(15)

loop_
_geom_bond_atom_site_label_1
_geom_bond_atom_site_label_2
_geom_bond_distance
C1 O1 1.462(2)
C1 C2 1.492(3)
C1 C12 1.538(3)
C1 H1 1.0000
C2 C3 1.385(3)
C2 C7 1.400(3)
C3 C4 1.381(3)
C3 H3 0.9500
C4 C5 1.380(4)
C4 H4 0.9500
C5 C6 1.391(3)
C5 H5 0.9500
C6 C7 1.382(3)
C6 H6 0.9500
C7 N1 1.424(2)
C8 N1 1.273(3)
C8 C9 1.527(3)
C8 C12 1.529(3)
C9 O5 1.408(2)
C9 O3 1.428(2)
C9 C14 1.500(3)
C10 O5 1.416(3)
C10 O4 1.462(2)
C10 C13 1.499(3)
C10 C11 1.513(3)
C11 C12 1.556(3)
C11 H11A 0.9900
C11 H11B 0.9900
C12 C15 1.542(3)
C13 H13A 0.9800
C13 H13B 0.9800
C13 H13C 0.9800
C14 H14A 0.9800
C14 H14B 0.9800
C14 H14C 0.9800
C15 C20 1.390(3)
C15 C16 1.396(3)
C16 C17 1.382(3)
C16 H16 0.9500
C17 C18 1.379(3)
C17 H17 0.9500
C18 C19 1.389(3)
C18 H18 0.9500
C19 C20 1.391(3)
C19 H19 0.9500
C20 H20 0.9500
C21 O2 1.196(3)
C21 O1 1.329(3)
C21 C22 1.492(3)
C22 H22A 0.9800
C22 H22B 0.9800
C22 H22C 0.9800
O3 O4 1.453(2)
